data_2221631
loop_
_publ_author_name
'Fun, Hoong-Kun'
'Jebas, Samuel Robinson'
'Babu, M.'
'Kalluraya, B.'

_publ_section_title
;Ethyl
 4-(2,4-difluorophenyl)-6-methyl-1-phenyl-2-thioxo-1,2,3,4-tetrahydropyrimidine-5-carboxylate
;
_journal_coeditor_code CV2538
_journal_issue 5
_journal_name_full 'Acta Crystallographica Section E'
_journal_page_first o981
_journal_page_last o982
_journal_paper_doi 10.1107/S160053680901232X
_journal_volume 65
_journal_year 2009
_chemical_formula_iupac 'C20 H18 F2 N2 O2 S'
_chemical_formula_moiety 'C20 H18 F2 N2 O2 S'
_chemical_formula_sum 'C20 H18 F2 N2 O2 S'
_chemical_formula_weight 388.42
_chemical_name_systematic
'Ethyl 4-(2,4-difluorophenyl)-6-methyl-1-phenyl-2-thioxo-1,2,3,4-tetrahydropyrimidine-5-carboxylate'
_space_group_IT_number 2
_symmetry_cell_setting triclinic
_symmetry_space_group_name_Hall '-P 1'
_symmetry_space_group_name_H-M 'P -1'
_atom_sites_solution_hydrogens geom
_atom_sites_solution_primary direct
_atom_sites_solution_secondary difmap
_audit_creation_method SHELXL-97
_cell_angle_alpha 98.8070(10)
_cell_angle_beta 93.7760(10)
_cell_angle_gamma 102.5060(10)
_cell_formula_units_Z 8
_cell_length_a 11.3019(2)
_cell_length_b 13.9550(2)
_cell_length_c 24.3463(4)
_cell_measurement_reflns_used 9848
_cell_measurement_temperature 100
_cell_measurement_theta_max 32.61
_cell_measurement_theta_min 2.12
_cell_volume 3684.98(11)
_computing_cell_refinement 'SAINT (Bruker, 2005)'
_computing_data_collection 'APEX2 (Bruker, 2005)'
_computing_data_reduction 'SAINT (Bruker, 2005)'
_computing_molecular_graphics 'SHELXTL (Sheldrick, 2008)'
_computing_publication_material
;
SHELXTL (Sheldrick, 2008) and PLATON (Spek, 2009)
;
_computing_structure_refinement 'SHELXTL (Sheldrick, 2008)'
_computing_structure_solution 'SHELXTL (Sheldrick, 2008)'
_diffrn_ambient_temperature 100
_diffrn_measured_fraction_theta_full 0.993
_diffrn_measured_fraction_theta_max 0.993
_diffrn_measurement_device_type 'Bruker SMART APEXII CCD area-detector'
_diffrn_measurement_method '\f and \w'
_diffrn_radiation_monochromator graphite
_diffrn_radiation_source 'fine-focus sealed tube'
_diffrn_radiation_type MoK\a
_diffrn_radiation_wavelength 0.71073
_diffrn_reflns_av_R_equivalents 0.0375
_diffrn_reflns_av_sigmaI/netI 0.0452
_diffrn_reflns_limit_h_max 15
_diffrn_reflns_limit_h_min -15
_diffrn_reflns_limit_k_max 19
_diffrn_reflns_limit_k_min -19
_diffrn_reflns_limit_l_max 34
_diffrn_reflns_limit_l_min -34
_diffrn_reflns_number 76910
_diffrn_reflns_theta_full 30.00
_diffrn_reflns_theta_max 30.00
_diffrn_reflns_theta_min 0.85
_diffrn_standards_number 0
_exptl_absorpt_coefficient_mu 0.213
_exptl_absorpt_correction_T_max 0.9708
_exptl_absorpt_correction_T_min 0.8881
_exptl_absorpt_correction_type multi-scan
_exptl_absorpt_process_details '(SADABS; Bruker, 2005)'
_exptl_crystal_colour colourless
_exptl_crystal_density_diffrn 1.400
_exptl_crystal_density_method 'not measured'
_exptl_crystal_description block
_exptl_crystal_F_000 1616
_exptl_crystal_size_max 0.57
_exptl_crystal_size_mid 0.36
_exptl_crystal_size_min 0.14
_refine_diff_density_max 0.467
_refine_diff_density_min -0.331
_refine_ls_extinction_method none
_refine_ls_goodness_of_fit_ref 1.018
_refine_ls_hydrogen_treatment mixed
_refine_ls_matrix_type full
_refine_ls_number_parameters 1034
_refine_ls_number_reflns 21361
_refine_ls_number_restraints 105
_refine_ls_restrained_S_all 1.016
_refine_ls_R_factor_all 0.0842
_refine_ls_R_factor_gt 0.0508
_refine_ls_shift/su_max_lt 0.002
_refine_ls_shift/su_mean 0.000
_refine_ls_structure_factor_coef Fsqd
_refine_ls_weighting_details 'calc w=1/[\s^2^(Fo^2^)+(0.0548P)^2^+1.3360P] where P=(Fo^2^+2Fc^2^)/3'
_refine_ls_weighting_scheme calc
_refine_ls_wR_factor_gt 0.1143
_refine_ls_wR_factor_ref 0.1327
_reflns_number_gt 14585
_reflns_number_total 21361
_reflns_threshold_expression I>2\s(I)
_cod_data_source_file cv2538.cif
_cod_data_source_block I
_cod_depositor_comments
;
The following automatic conversions were performed:
'_symmetry_cell_setting' value 'Triclinic' changed to 'triclinic'
according to '/home/saulius/struct/CIF-dictionaries/cif_core.dic'
dictionary named 'cif_core.dic' version 2.4.1 from 2010-06-29.

Automatic conversion script
Id: cif_fix_enum 1527 2010-12-29 10:47:43Z saulius 

The following automatic conversions were performed:

'_symmetry_cell_setting' value 'Triclinic' changed to 'triclinic'
according to /home/saulius/struct/CIF-dictionaries/cif_core.dic
dictionary named 'cif_core.dic' version 2.4.1 from 2010-06-29.

Automatic conversion script
Id: cif_fix_values 1715 2011-07-08 13:25:40Z adriana 
;
_cod_original_cell_volume 3684.98(10)
_cod_database_code 2221631
_cod_database_fobs_code 2221631

loop_
_symmetry_equiv_pos_as_xyz
'x, y, z'
'-x, -y, -z'

loop_
_atom_site_type_symbol
_atom_site_label
_atom_site_fract_x
_atom_site_fract_y
_atom_site_fract_z
_atom_site_U_iso_or_equiv
_atom_site_adp_type
_atom_site_calc_flag
_atom_site_refinement_flags
_atom_site_occupancy
_atom_site_disorder_assembly
_atom_site_disorder_group
S S1A 0.75838(4) 0.19688(3) 0.160405(18) 0.02552(10) Uani d . 1 . .
O O2A 0.88227(12) 0.68085(9) 0.25523(5) 0.0299(3) Uani d . 1 B .
F F2A 1.32384(11) 0.55763(8) 0.35317(5) 0.0408(3) Uani d . 1 A .
N N1A 0.82419(13) 0.37625(10) 0.12983(5) 0.0210(3) Uani d . 1 . .
N N2A 0.79954(14) 0.37477(10) 0.22300(6) 0.0228(3) Uani d . 1 . .
C C1A 0.73542(17) 0.28783(13) 0.03654(7) 0.0297(4) Uani d . 1 . .
H H1AA 0.6580 0.2880 0.0473 0.036 Uiso calc R 1 . .
C C2A 0.74994(19) 0.25026(15) -0.01824(8) 0.0372(5) Uani d . 1 . .
H H2AA 0.6820 0.2259 -0.0444 0.045 Uiso calc R 1 . .
C C3A 0.8645(2) 0.24892(14) -0.03401(7) 0.0355(5) Uani d . 1 . .
H H3AA 0.8738 0.2235 -0.0707 0.043 Uiso calc R 1 . .
C C4A 0.96586(19) 0.28542(15) 0.00479(7) 0.0333(4) Uani d . 1 . .
H H4AA 1.0432 0.2845 -0.0059 0.040 Uiso calc R 1 . .
C C5A 0.95199(16) 0.32340(13) 0.05967(7) 0.0256(4) Uani d . 1 . .
H H5AA 1.0197 0.3475 0.0859 0.031 Uiso calc R 1 . .
C C6A 0.83664(15) 0.32491(11) 0.07489(6) 0.0199(3) Uani d . 1 . .
C C7A 0.83666(15) 0.48118(11) 0.13756(7) 0.0205(3) Uani d . 1 . .
C C8A 0.84716(15) 0.53280(11) 0.18996(6) 0.0203(3) Uani d . 1 B .
C C9A 0.85118(16) 0.48197(12) 0.24026(6) 0.0217(3) Uani d . 1 . .
H H9AA 0.7990 0.5081 0.2665 0.026 Uiso calc R 1 . .
C C10A 0.79674(15) 0.32235(12) 0.17234(7) 0.0209(3) Uani d . 1 . .
C C11A 0.97837(16) 0.50213(11) 0.27052(6) 0.0224(3) Uani d . 1 A .
C C12A 1.07877(17) 0.48994(14) 0.24264(7) 0.0293(4) Uani d . 1 . .
H H12A 1.0670 0.4682 0.2042 0.035 Uiso calc PR 0.618(3) A 1
F F1A 1.0585(2) 0.4410(2) 0.19055(10) 0.0277(8) Uani d P 0.382(3) A 2
C C13A 1.19565(18) 0.50857(14) 0.26922(8) 0.0325(4) Uani d . 1 A .
H H13A 1.2614 0.5003 0.2494 0.039 Uiso calc R 1 . .
C C14A 1.21032(17) 0.53975(12) 0.32601(8) 0.0297(4) Uani d . 1 . .
C C15A 1.11583(19) 0.55307(13) 0.35638(7) 0.0312(4) Uani d . 1 A .
H H15A 1.1284 0.5741 0.3949 0.037 Uiso calc R 1 . .
C C16A 1.00078(18) 0.53433(12) 0.32796(7) 0.0275(4) Uani d . 1 . .
H H16C 0.9359 0.5436 0.3481 0.033 Uiso calc PR 0.382(3) A 2
F F3A 0.90942(17) 0.54105(14) 0.35765(7) 0.0382(6) Uani d P 0.618(3) A 1
C C17A 0.86280(16) 0.64179(12) 0.20659(7) 0.0245(3) Uani d . 1 . .
O O1A 0.86007(18) 0.69379(10) 0.16543(5) 0.0275(4) Uani d PDU 0.908(3) B 1
C C18A 0.8829(2) 0.80187(14) 0.18231(8) 0.0290(5) Uani d PDU 0.908(3) B 1
H H18A 0.9647 0.8281 0.2009 0.035 Uiso calc PR 0.908(3) B 1
H H18B 0.8252 0.8190 0.2077 0.035 Uiso calc PR 0.908(3) B 1
C C19A 0.8681(2) 0.84402(16) 0.12969(9) 0.0333(5) Uani d PDU 0.908(3) B 1
H H19A 0.8820 0.9152 0.1388 0.050 Uiso calc PR 0.908(3) B 1
H H19B 0.7870 0.8171 0.1117 0.050 Uiso calc PR 0.908(3) B 1
H H19C 0.9259 0.8266 0.1050 0.050 Uiso calc PR 0.908(3) B 1
O O1E 0.7873(18) 0.6727(9) 0.1611(6) 0.0275(4) Uani d PDU 0.092(3) B 2
C C18E 0.797(2) 0.7800(11) 0.1680(9) 0.030(4) Uani d PDU 0.092(3) B 2
H H18I 0.7242 0.7932 0.1502 0.036 Uiso calc PR 0.092(3) B 2
H H18J 0.8045 0.8081 0.2075 0.036 Uiso calc PR 0.092(3) B 2
C C19E 0.905(2) 0.8257(16) 0.1425(10) 0.0333(5) Uani d PDU 0.092(3) B 2
H H19M 0.9065 0.8948 0.1424 0.050 Uiso calc PR 0.092(3) B 2
H H19N 0.9015 0.7920 0.1047 0.050 Uiso calc PR 0.092(3) B 2
H H19O 0.9773 0.8202 0.1635 0.050 Uiso calc PR 0.092(3) B 2
C C20A 0.83525(18) 0.52424(13) 0.08446(7) 0.0277(4) Uani d . 1 . .
H H20A 0.8348 0.5936 0.0932 0.041 Uiso calc R 1 . .
H H20B 0.7636 0.4896 0.0601 0.041 Uiso calc R 1 . .
H H20C 0.9064 0.5170 0.0663 0.041 Uiso calc R 1 . .
S S1B 0.75338(4) 0.28831(3) 0.347157(17) 0.02507(10) Uani d . 1 . .
O O1B 0.65299(12) -0.20878(8) 0.34331(5) 0.0276(3) Uani d . 1 . .
O O2B 0.62896(12) -0.19589(9) 0.25299(5) 0.0313(3) Uani d . 1 . .
F F2B 0.21354(12) -0.05966(9) 0.14024(5) 0.0551(4) Uani d . 1 C .
N N1B 0.68304(13) 0.10938(10) 0.37749(5) 0.0201(3) Uani d . 1 . .
N N2B 0.72065(14) 0.11022(10) 0.28549(6) 0.0234(3) Uani d . 1 . .
C C1B 0.55091(15) 0.17504(12) 0.44143(7) 0.0231(3) Uani d . 1 . .
H H1BA 0.4869 0.1542 0.4131 0.028 Uiso calc R 1 . .
C C2B 0.53163(17) 0.21904(13) 0.49421(7) 0.0278(4) Uani d . 1 . .
H H2BA 0.4545 0.2279 0.5013 0.033 Uiso calc R 1 . .
C C3B 0.62774(19) 0.24983(13) 0.53636(7) 0.0308(4) Uani d . 1 . .
H H3BA 0.6150 0.2793 0.5717 0.037 Uiso calc R 1 . .
C C4B 0.74210(18) 0.23656(13) 0.52558(7) 0.0304(4) Uani d . 1 . .
H H4BA 0.8062 0.2569 0.5539 0.037 Uiso calc R 1 . .
C C5B 0.76198(16) 0.19320(12) 0.47299(7) 0.0252(4) Uani d . 1 . .
H H5BA 0.8392 0.1848 0.4658 0.030 Uiso calc R 1 . .
C C6B 0.66595(15) 0.16241(11) 0.43125(6) 0.0189(3) Uani d . 1 . .
C C7B 0.66750(14) 0.00404(11) 0.37000(7) 0.0200(3) Uani d . 1 . .
C C8B 0.66290(15) -0.04792(11) 0.31810(6) 0.0204(3) Uani d . 1 . .
C C9B 0.66849(16) 0.00325(12) 0.26761(7) 0.0224(3) Uani d . 1 . .
H H9BA 0.7238 -0.0236 0.2434 0.027 Uiso calc R 1 . .
C C10B 0.71625(15) 0.16289(12) 0.33534(7) 0.0205(3) Uani d . 1 . .
C C11B 0.54581(16) -0.01458(12) 0.23358(7) 0.0243(4) Uani d . 1 C .
C C12B 0.44191(18) -0.00158(14) 0.25786(8) 0.0331(4) Uani d . 1 . .
H H12B 0.4481 0.0186 0.2964 0.040 Uiso calc PR 0.618(3) C 1
F F1B 0.4577(2) 0.0489(2) 0.30888(10) 0.0306(8) Uani d P 0.382(3) C 2
C C13B 0.32909(19) -0.01707(15) 0.22775(9) 0.0391(5) Uani d . 1 C .
H H13B 0.2606 -0.0085 0.2453 0.047 Uiso calc R 1 . .
C C14B 0.3225(2) -0.04555(13) 0.17092(8) 0.0383(5) Uani d . 1 . .
C C15B 0.4209(2) -0.05954(14) 0.14403(8) 0.0410(5) Uani d . 1 C .
H H15B 0.4140 -0.0788 0.1054 0.049 Uiso calc R 1 . .
C C16B 0.53175(19) -0.04414(13) 0.17595(7) 0.0321(4) Uani d . 1 . .
H H16D 0.5994 -0.0540 0.1580 0.039 Uiso calc PR 0.382(3) C 2
F F3B 0.62696(19) -0.05051(14) 0.14996(7) 0.0416(6) Uani d P 0.618(3) C 1
C C17B 0.64673(15) -0.15711(12) 0.30179(7) 0.0229(3) Uani d . 1 . .
C C18B 0.63071(18) -0.31692(12) 0.32629(7) 0.0300(4) Uani d . 1 . .
H H18C 0.6890 -0.3335 0.3010 0.036 Uiso calc R 1 . .
H H18D 0.5493 -0.3431 0.3073 0.036 Uiso calc R 1 . .
C C19B 0.64424(19) -0.36055(14) 0.37831(8) 0.0358(4) Uani d . 1 . .
H H19D 0.6324 -0.4315 0.3685 0.054 Uiso calc R 1 . .
H H19E 0.5846 -0.3453 0.4025 0.054 Uiso calc R 1 . .
H H19F 0.7244 -0.3328 0.3972 0.054 Uiso calc R 1 . .
C C20B 0.65746(17) -0.03903(12) 0.42309(7) 0.0254(4) Uani d . 1 . .
H H20D 0.6340 -0.1104 0.4140 0.038 Uiso calc R 1 . .
H H20E 0.5972 -0.0148 0.4437 0.038 Uiso calc R 1 . .
H H20F 0.7348 -0.0193 0.4454 0.038 Uiso calc R 1 . .
S S1C 0.92583(4) 0.83676(3) 0.468491(17) 0.02691(10) Uani d . 1 . .
O O1C 0.92847(12) 0.84445(10) 0.74524(5) 0.0323(3) Uani d . 1 . .
O O2C 1.04966(12) 0.99326(9) 0.74164(5) 0.0315(3) Uani d . 1 . .
F F1C 0.74070(9) 0.91926(7) 0.58298(4) 0.0306(2) Uani d . 1 . .
F F2C 0.65175(11) 1.21670(9) 0.66815(5) 0.0391(3) Uani d . 1 . .
N N1C 0.91419(13) 0.77793(10) 0.56803(6) 0.0214(3) Uani d . 1 . .
N N2C 0.99707(13) 0.94456(10) 0.56861(6) 0.0211(3) Uani d . 1 . .
C C1C 0.9145(2) 0.62030(13) 0.50690(8) 0.0337(4) Uani d . 1 . .
H H1CA 0.9970 0.6430 0.5038 0.040 Uiso calc R 1 . .
C C2C 0.8524(3) 0.52555(15) 0.48020(9) 0.0495(6) Uani d . 1 . .
H H2CA 0.8934 0.4857 0.4581 0.059 Uiso calc R 1 . .
C C3C 0.7326(3) 0.49036(17) 0.48598(11) 0.0642(8) Uani d . 1 . .
H H3CA 0.6924 0.4266 0.4684 0.077 Uiso calc R 1 . .
C C4C 0.6715(3) 0.5496(2) 0.51788(13) 0.0709(9) Uani d . 1 . .
H H4CA 0.5900 0.5252 0.5224 0.085 Uiso calc R 1 . .
C C5C 0.73056(19) 0.64611(17) 0.54357(10) 0.0471(6) Uani d . 1 . .
H H5CA 0.6883 0.6869 0.5641 0.057 Uiso calc R 1 . .
C C6C 0.85196(16) 0.68006(12) 0.53807(7) 0.0257(4) Uani d . 1 . .
C C7C 0.93441(15) 0.79305(12) 0.62721(7) 0.0212(3) Uani d . 1 . .
C C8C 0.96774(15) 0.88628(12) 0.65661(7) 0.0214(3) Uani d . 1 . .
C C9C 0.99104(15) 0.97668(12) 0.62817(6) 0.0199(3) Uani d . 1 . .
H H9CA 1.0715 1.0177 0.6437 0.024 Uiso calc R 1 . .
C C10C 0.94492(15) 0.85531(12) 0.53858(7) 0.0207(3) Uani d . 1 . .
C C11C 0.89957(15) 1.04126(12) 0.63833(6) 0.0202(3) Uani d . 1 . .
C C12C 0.77895(15) 1.01087(12) 0.61542(7) 0.0226(3) Uani d . 1 . .
C C13C 0.69455(16) 1.06869(13) 0.62349(7) 0.0271(4) Uani d . 1 . .
H H13C 0.6150 1.0472 0.6065 0.033 Uiso calc R 1 . .
C C14C 0.73425(17) 1.16003(13) 0.65805(7) 0.0276(4) Uani d . 1 . .
C C15C 0.85183(17) 1.19531(13) 0.68213(7) 0.0274(4) Uani d . 1 . .
H H15C 0.8759 1.2575 0.7049 0.033 Uiso calc R 1 . .
C C17C 0.98855(16) 0.91343(13) 0.71814(7) 0.0244(3) Uani d . 1 . .
C C18C 0.9448(2) 0.86862(15) 0.80605(7) 0.0372(5) Uani d . 1 . .
H H18E 0.9032 0.9204 0.8191 0.045 Uiso calc R 1 . .
H H18F 1.0306 0.8917 0.8194 0.045 Uiso calc R 1 . .
C C19C 0.8910(2) 0.77396(18) 0.82669(9) 0.0488(6) Uani d . 1 . .
H H19G 0.8957 0.7868 0.8667 0.073 Uiso calc R 1 . .
H H19H 0.9358 0.7246 0.8150 0.073 Uiso calc R 1 . .
H H19I 0.8074 0.7501 0.8115 0.073 Uiso calc R 1 . .
C C20C 0.92231(17) 0.69861(12) 0.65126(7) 0.0276(4) Uani d . 1 . .
H H20G 0.9666 0.7132 0.6877 0.041 Uiso calc R 1 . .
H H20H 0.9547 0.6515 0.6273 0.041 Uiso calc R 1 . .
H H20I 0.8379 0.6710 0.6541 0.041 Uiso calc R 1 . .
S S1D 0.56431(4) 0.66307(3) 1.034717(17) 0.02846(10) Uani d . 1 . .
O O1D 0.56232(13) 0.66675(10) 0.75837(5) 0.0343(3) Uani d . 1 . .
O O2D 0.43475(12) 0.52084(10) 0.76128(5) 0.0335(3) Uani d . 1 . .
F F2D 0.83022(11) 0.28243(9) 0.83084(5) 0.0396(3) Uani d . 1 . .
F F1D 0.75066(9) 0.58129(8) 0.91963(4) 0.0316(2) Uani d . 1 . .
N N1D 0.58169(13) 0.72586(10) 0.93662(5) 0.0212(3) Uani d . 1 . .
N N2D 0.49398(13) 0.55931(10) 0.93340(6) 0.0215(3) Uani d . 1 . .
C C1D 0.59595(18) 0.88982(13) 0.99457(7) 0.0305(4) Uani d . 1 . .
H H1DA 0.5114 0.8781 0.9920 0.037 Uiso calc R 1 . .
C C2D 0.6675(2) 0.97884(14) 1.02477(8) 0.0374(5) Uani d . 1 . .
H H2DA 0.6305 1.0269 1.0423 0.045 Uiso calc R 1 . .
C C3D 0.7924(2) 0.99603(15) 1.02882(9) 0.0437(5) Uani d . 1 . .
H H3DA 0.8396 1.0562 1.0482 0.052 Uiso calc R 1 . .
C C4D 0.8475(2) 0.92390(16) 1.00414(9) 0.0436(5) Uani d . 1 . .
H H4DA 0.9319 0.9344 1.0081 0.052 Uiso calc R 1 . .
C C5D 0.77699(17) 0.83532(14) 0.97322(8) 0.0327(4) Uani d . 1 . .
H H5DA 0.8141 0.7872 0.9558 0.039 Uiso calc R 1 . .
C C6D 0.65208(15) 0.81957(12) 0.96858(7) 0.0223(3) Uani d . 1 . .
C C7D 0.56196(15) 0.71469(12) 0.87761(7) 0.0215(3) Uani d . 1 . .
C C8D 0.52512(15) 0.62249(12) 0.84687(7) 0.0219(3) Uani d . 1 . .
C C9D 0.50040(15) 0.53038(11) 0.87357(6) 0.0204(3) Uani d . 1 . .
H H9DA 0.4196 0.4907 0.8575 0.024 Uiso calc R 1 . .
C C10D 0.54763(15) 0.64690(12) 0.96469(7) 0.0211(3) Uani d . 1 . .
C C11D 0.59026(15) 0.46450(11) 0.86199(6) 0.0203(3) Uani d . 1 . .
C C12D 0.71052(15) 0.49119(12) 0.88551(7) 0.0235(3) Uani d . 1 . .
C C13D 0.79177(17) 0.43117(13) 0.87703(7) 0.0282(4) Uani d . 1 . .
H H13D 0.8709 0.4502 0.8946 0.034 Uiso calc R 1 . .
C C14D 0.75037(17) 0.34137(13) 0.84127(7) 0.0287(4) Uani d . 1 . .
C C15D 0.63312(17) 0.30988(13) 0.81591(7) 0.0274(4) Uani d . 1 . .
H H15D 0.6078 0.2489 0.7921 0.033 Uiso calc R 1 . .
C C16C 0.93428(16) 1.13519(12) 0.67144(7) 0.0232(3) Uani d . 1 . .
H H16A 1.0148 1.1586 0.6869 0.028 Uiso calc R 1 . .
C C17D 0.50025(16) 0.59825(13) 0.78517(7) 0.0257(4) Uani d . 1 . .
C C18D 0.5410(2) 0.64679(16) 0.69772(7) 0.0406(5) Uani d . 1 . .
H H18G 0.4544 0.6272 0.6857 0.049 Uiso calc R 1 . .
H H18H 0.5787 0.5938 0.6824 0.049 Uiso calc R 1 . .
C C19D 0.5972(3) 0.7420(2) 0.67881(9) 0.0572(7) Uani d . 1 . .
H H19J 0.5875 0.7325 0.6387 0.086 Uiso calc R 1 . .
H H19K 0.6824 0.7613 0.6919 0.086 Uiso calc R 1 . .
H H19L 0.5578 0.7933 0.6937 0.086 Uiso calc R 1 . .
C C20D 0.57818(18) 0.81196(12) 0.85654(7) 0.0281(4) Uani d . 1 . .
H H20J 0.5495 0.7996 0.8175 0.042 Uiso calc R 1 . .
H H20K 0.6629 0.8451 0.8617 0.042 Uiso calc R 1 . .
H H20L 0.5325 0.8533 0.8770 0.042 Uiso calc R 1 . .
C C16D 0.55333(16) 0.37216(12) 0.82703(7) 0.0235(3) Uani d . 1 . .
H H16B 0.4733 0.3516 0.8107 0.028 Uiso calc R 1 . .
H H1NA 0.777(2) 0.3407(16) 0.2484(9) 0.042(6) Uiso d . 1 . .
H H1NB 0.7418(18) 0.1428(15) 0.2587(8) 0.031(5) Uiso d . 1 . .
H H1NC 1.0197(19) 0.9954(16) 0.5500(8) 0.037(6) Uiso d . 1 . .
H H1ND 0.4711(18) 0.5074(15) 0.9495(8) 0.031(5) Uiso d . 1 . .

loop_
_atom_site_aniso_label
_atom_site_aniso_U_11
_atom_site_aniso_U_22
_atom_site_aniso_U_33
_atom_site_aniso_U_12
_atom_site_aniso_U_13
_atom_site_aniso_U_23
S1A 0.0325(2) 0.01602(19) 0.0260(2) 0.00129(17) 0.00659(17) 0.00182(15)
O2A 0.0411(8) 0.0207(6) 0.0250(6) 0.0053(5) 0.0032(5) -0.0019(5)
F2A 0.0426(7) 0.0315(6) 0.0428(7) 0.0079(5) -0.0182(5) 0.0001(5)
N1A 0.0281(8) 0.0162(6) 0.0171(6) 0.0028(6) 0.0038(5) 0.0005(5)
N2A 0.0293(8) 0.0172(7) 0.0208(7) 0.0013(6) 0.0070(6) 0.0033(5)
C1A 0.0258(9) 0.0293(9) 0.0291(9) 0.0025(7) -0.0010(7) -0.0037(7)
C2A 0.0433(12) 0.0343(10) 0.0258(9) 0.0030(9) -0.0084(8) -0.0064(8)
C3A 0.0594(14) 0.0290(10) 0.0195(8) 0.0155(9) 0.0059(8) 0.0003(7)
C4A 0.0418(11) 0.0415(11) 0.0245(9) 0.0209(9) 0.0122(8) 0.0100(8)
C5A 0.0262(9) 0.0303(9) 0.0213(8) 0.0079(7) 0.0011(7) 0.0061(7)
C6A 0.0261(9) 0.0153(7) 0.0166(7) 0.0032(6) 0.0007(6) -0.0001(6)
C7A 0.0226(8) 0.0154(7) 0.0226(8) 0.0032(6) 0.0024(6) 0.0022(6)
C8A 0.0229(8) 0.0172(7) 0.0198(7) 0.0028(6) 0.0030(6) 0.0021(6)
C9A 0.0286(9) 0.0169(7) 0.0186(7) 0.0034(7) 0.0071(6) 0.0007(6)
C10A 0.0202(8) 0.0186(8) 0.0228(8) 0.0021(6) 0.0038(6) 0.0022(6)
C11A 0.0316(9) 0.0146(7) 0.0194(8) 0.0018(7) 0.0025(7) 0.0029(6)
C12A 0.0321(10) 0.0310(9) 0.0218(8) 0.0058(8) 0.0018(7) -0.0023(7)
F1A 0.0273(15) 0.0395(17) 0.0143(12) 0.0068(12) 0.0003(10) 0.0008(11)
C13A 0.0298(10) 0.0342(10) 0.0322(10) 0.0091(8) -0.0004(8) 0.0012(8)
C14A 0.0361(11) 0.0184(8) 0.0311(9) 0.0024(7) -0.0100(8) 0.0045(7)
C15A 0.0496(12) 0.0199(8) 0.0199(8) 0.0018(8) -0.0051(8) 0.0030(6)
C16A 0.0405(11) 0.0196(8) 0.0197(8) 0.0017(7) 0.0049(7) 0.0023(6)
F3A 0.0459(12) 0.0459(12) 0.0211(9) 0.0097(9) 0.0133(8) -0.0025(7)
C17A 0.0297(9) 0.0196(8) 0.0244(8) 0.0059(7) 0.0070(7) 0.0023(6)
O1A 0.0434(11) 0.0168(6) 0.0220(6) 0.0071(7) 0.0036(7) 0.0018(5)
C18A 0.0447(14) 0.0155(9) 0.0261(10) 0.0073(9) 0.0068(9) -0.0008(7)
C19A 0.0486(15) 0.0220(10) 0.0293(11) 0.0073(9) 0.0021(10) 0.0059(8)
O1E 0.0434(11) 0.0168(6) 0.0220(6) 0.0071(7) 0.0036(7) 0.0018(5)
C18E 0.048(10) 0.015(7) 0.032(9) 0.018(7) 0.011(8) 0.004(7)
C19E 0.0486(15) 0.0220(10) 0.0293(11) 0.0073(9) 0.0021(10) 0.0059(8)
C20A 0.0416(11) 0.0218(8) 0.0192(8) 0.0079(8) 0.0005(7) 0.0026(6)
S1B 0.0324(2) 0.01644(19) 0.0247(2) 0.00171(17) 0.00731(17) 0.00205(15)
O1B 0.0398(7) 0.0176(6) 0.0249(6) 0.0085(5) 0.0001(5) 0.0003(5)
O2B 0.0456(8) 0.0214(6) 0.0236(6) 0.0054(6) 0.0024(5) -0.0029(5)
F2B 0.0644(9) 0.0343(7) 0.0563(8) 0.0086(6) -0.0389(7) -0.0011(6)
N1B 0.0250(7) 0.0156(6) 0.0179(6) 0.0026(5) 0.0032(5) 0.0003(5)
N2B 0.0291(8) 0.0182(7) 0.0211(7) 0.0007(6) 0.0075(6) 0.0023(5)
C1B 0.0255(9) 0.0233(8) 0.0210(8) 0.0061(7) 0.0012(6) 0.0054(6)
C2B 0.0327(10) 0.0291(9) 0.0267(9) 0.0134(8) 0.0103(7) 0.0081(7)
C3B 0.0513(12) 0.0234(9) 0.0179(8) 0.0098(8) 0.0063(8) 0.0016(6)
C4B 0.0392(11) 0.0248(9) 0.0222(8) 0.0026(8) -0.0066(7) -0.0011(7)
C5B 0.0237(9) 0.0235(8) 0.0259(8) 0.0040(7) -0.0013(7) 0.0004(7)
C6B 0.0243(8) 0.0147(7) 0.0168(7) 0.0034(6) 0.0026(6) 0.0013(6)
C7B 0.0198(8) 0.0176(7) 0.0217(8) 0.0031(6) 0.0013(6) 0.0024(6)
C8B 0.0205(8) 0.0179(7) 0.0212(8) 0.0025(6) 0.0022(6) 0.0014(6)
C9B 0.0271(9) 0.0170(7) 0.0209(8) 0.0015(7) 0.0061(7) -0.0003(6)
C10B 0.0206(8) 0.0175(7) 0.0218(8) 0.0020(6) 0.0035(6) 0.0015(6)
C11B 0.0353(10) 0.0166(8) 0.0186(8) 0.0013(7) 0.0013(7) 0.0027(6)
C12B 0.0360(11) 0.0347(10) 0.0252(9) 0.0101(8) -0.0047(8) -0.0045(7)
F1B 0.0294(16) 0.0420(17) 0.0199(14) 0.0105(13) 0.0006(11) 0.0006(11)
C13B 0.0363(11) 0.0363(11) 0.0413(11) 0.0104(9) -0.0094(9) -0.0010(9)
C14B 0.0507(13) 0.0195(9) 0.0377(11) 0.0027(8) -0.0219(10) 0.0025(8)
C15B 0.0713(16) 0.0230(9) 0.0209(9) 0.0001(10) -0.0124(9) 0.0017(7)
C16B 0.0499(12) 0.0222(9) 0.0199(8) -0.0006(8) 0.0039(8) 0.0028(7)
F3B 0.0603(14) 0.0411(11) 0.0218(9) 0.0099(10) 0.0153(8) -0.0017(8)
C17B 0.0231(9) 0.0196(8) 0.0251(8) 0.0047(7) 0.0035(7) 0.0009(6)
C18B 0.0422(11) 0.0164(8) 0.0301(9) 0.0060(8) 0.0069(8) -0.0003(7)
C19B 0.0468(12) 0.0237(9) 0.0353(10) 0.0075(8) -0.0025(9) 0.0042(8)
C20B 0.0360(10) 0.0209(8) 0.0203(8) 0.0079(7) 0.0023(7) 0.0045(6)
S1C 0.0386(3) 0.0189(2) 0.0221(2) 0.00405(18) -0.00055(18) 0.00549(16)
O1C 0.0438(8) 0.0327(7) 0.0214(6) 0.0080(6) 0.0025(5) 0.0092(5)
O2C 0.0387(8) 0.0268(7) 0.0277(6) 0.0094(6) -0.0021(6) 0.0008(5)
F1C 0.0208(5) 0.0248(5) 0.0417(6) 0.0013(4) -0.0012(4) -0.0007(4)
F2C 0.0432(7) 0.0407(7) 0.0440(7) 0.0280(6) 0.0102(5) 0.0113(5)
N1C 0.0242(7) 0.0172(6) 0.0225(7) 0.0031(6) 0.0006(6) 0.0050(5)
N2C 0.0233(7) 0.0183(7) 0.0222(7) 0.0035(6) 0.0047(6) 0.0061(5)
C1C 0.0488(12) 0.0181(8) 0.0327(10) 0.0033(8) 0.0033(9) 0.0059(7)
C2C 0.090(2) 0.0185(9) 0.0338(11) 0.0032(11) -0.0091(11) 0.0056(8)
C3C 0.091(2) 0.0265(11) 0.0571(15) -0.0170(13) -0.0361(15) 0.0122(11)
C4C 0.0472(16) 0.0550(17) 0.092(2) -0.0252(13) -0.0304(15) 0.0246(16)
C5C 0.0293(11) 0.0454(13) 0.0604(14) -0.0040(9) -0.0074(10) 0.0130(11)
C6C 0.0297(10) 0.0177(8) 0.0268(8) -0.0016(7) -0.0043(7) 0.0082(6)
C7C 0.0200(8) 0.0219(8) 0.0231(8) 0.0049(6) 0.0016(6) 0.0089(6)
C8C 0.0211(8) 0.0209(8) 0.0238(8) 0.0062(6) 0.0013(6) 0.0069(6)
C9C 0.0192(8) 0.0184(7) 0.0217(8) 0.0033(6) 0.0012(6) 0.0040(6)
C10C 0.0188(8) 0.0198(8) 0.0246(8) 0.0056(6) 0.0025(6) 0.0059(6)
C11C 0.0219(8) 0.0190(7) 0.0212(8) 0.0054(6) 0.0035(6) 0.0070(6)
C12C 0.0231(9) 0.0202(8) 0.0245(8) 0.0034(7) 0.0029(7) 0.0062(6)
C13C 0.0237(9) 0.0308(9) 0.0306(9) 0.0093(7) 0.0048(7) 0.0119(7)
C14C 0.0332(10) 0.0292(9) 0.0292(9) 0.0181(8) 0.0110(7) 0.0135(7)
C15C 0.0373(10) 0.0230(8) 0.0253(8) 0.0117(8) 0.0054(7) 0.0069(7)
C17C 0.0261(9) 0.0243(8) 0.0256(8) 0.0114(7) -0.0008(7) 0.0067(7)
C18C 0.0513(13) 0.0451(12) 0.0225(9) 0.0248(10) 0.0035(8) 0.0084(8)
C19C 0.0567(15) 0.0683(16) 0.0344(11) 0.0258(13) 0.0153(10) 0.0282(11)
C20C 0.0339(10) 0.0208(8) 0.0305(9) 0.0072(7) 0.0018(7) 0.0114(7)
S1D 0.0427(3) 0.0190(2) 0.0208(2) 0.00048(18) 0.00164(18) 0.00446(15)
O1D 0.0487(9) 0.0343(7) 0.0211(6) 0.0100(6) 0.0015(6) 0.0081(5)
O2D 0.0386(8) 0.0307(7) 0.0279(7) 0.0092(6) -0.0067(6) -0.0021(5)
F2D 0.0449(7) 0.0402(7) 0.0433(7) 0.0274(6) 0.0087(5) 0.0094(5)
F1D 0.0228(5) 0.0261(5) 0.0397(6) 0.0011(4) -0.0038(4) -0.0036(4)
N1D 0.0254(8) 0.0168(6) 0.0198(6) 0.0014(6) 0.0009(5) 0.0038(5)
N2D 0.0241(8) 0.0167(7) 0.0222(7) 0.0007(6) 0.0033(6) 0.0039(5)
C1D 0.0350(10) 0.0241(9) 0.0319(9) 0.0067(8) 0.0026(8) 0.0033(7)
C2D 0.0558(14) 0.0211(9) 0.0338(10) 0.0081(9) 0.0018(9) 0.0020(7)
C3D 0.0560(14) 0.0212(9) 0.0426(12) -0.0113(9) -0.0039(10) 0.0032(8)
C4D 0.0360(12) 0.0374(12) 0.0497(13) -0.0098(9) 0.0012(10) 0.0107(10)
C5D 0.0312(10) 0.0271(9) 0.0371(10) -0.0005(8) 0.0064(8) 0.0064(8)
C6D 0.0265(9) 0.0165(7) 0.0217(8) -0.0001(6) 0.0009(7) 0.0050(6)
C7D 0.0219(8) 0.0218(8) 0.0218(8) 0.0053(7) 0.0022(6) 0.0066(6)
C8D 0.0225(8) 0.0216(8) 0.0223(8) 0.0066(7) 0.0001(6) 0.0048(6)
C9D 0.0197(8) 0.0176(7) 0.0223(8) 0.0017(6) 0.0005(6) 0.0029(6)
C10D 0.0208(8) 0.0177(8) 0.0240(8) 0.0025(6) 0.0019(6) 0.0048(6)
C11D 0.0220(8) 0.0178(7) 0.0215(8) 0.0038(6) 0.0024(6) 0.0058(6)
C12D 0.0232(9) 0.0221(8) 0.0239(8) 0.0025(7) 0.0011(7) 0.0047(6)
C13D 0.0256(9) 0.0314(9) 0.0304(9) 0.0090(8) 0.0030(7) 0.0105(7)
C14D 0.0347(10) 0.0290(9) 0.0296(9) 0.0165(8) 0.0091(8) 0.0115(7)
C15D 0.0385(11) 0.0201(8) 0.0248(8) 0.0085(7) 0.0040(7) 0.0048(6)
C16C 0.0261(9) 0.0203(8) 0.0238(8) 0.0051(7) 0.0025(7) 0.0059(6)
C17D 0.0285(9) 0.0268(9) 0.0242(8) 0.0130(7) -0.0023(7) 0.0042(7)
C18D 0.0617(14) 0.0494(12) 0.0197(9) 0.0326(11) 0.0018(9) 0.0065(8)
C19D 0.0778(18) 0.0764(18) 0.0364(12) 0.0400(15) 0.0188(12) 0.0311(12)
C20D 0.0376(10) 0.0209(8) 0.0279(9) 0.0083(7) 0.0021(7) 0.0086(7)
C16D 0.0272(9) 0.0196(8) 0.0224(8) 0.0029(7) 0.0003(7) 0.0042(6)

loop_
_atom_type_symbol
_atom_type_description
_atom_type_scat_dispersion_real
_atom_type_scat_dispersion_imag
_atom_type_scat_source
C C 0.0033 0.0016 'International Tables Vol C Tables 4.2.6.8 and 6.1.1.4'
H H 0.0000 0.0000 'International Tables Vol C Tables 4.2.6.8 and 6.1.1.4'
N N 0.0061 0.0033 'International Tables Vol C Tables 4.2.6.8 and 6.1.1.4'
O O 0.0106 0.0060 'International Tables Vol C Tables 4.2.6.8 and 6.1.1.4'
F F 0.0171 0.0103 'International Tables Vol C Tables 4.2.6.8 and 6.1.1.4'
S S 0.1246 0.1234 'International Tables Vol C Tables 4.2.6.8 and 6.1.1.4'

loop_
_geom_angle_atom_site_label_1
_geom_angle_atom_site_label_2
_geom_angle_atom_site_label_3
_geom_angle_site_symmetry_1
_geom_angle_site_symmetry_3
_geom_angle
_geom_angle_publ_flag
C10A N1A C7A . . 122.11(13) ?
C10A N1A C6A . . 119.68(13) ?
C7A N1A C6A . . 118.18(12) ?
C10A N2A C9A . . 126.17(14) ?
C10A N2A H1NA . . 115.5(15) ?
C9A N2A H1NA . . 117.8(15) ?
C6A C1A C2A . . 119.57(18) ?
C6A C1A H1AA . . 120.2 ?
C2A C1A H1AA . . 120.2 ?
C3A C2A C1A . . 120.26(17) ?
C3A C2A H2AA . . 119.9 ?
C1A C2A H2AA . . 119.9 ?
C2A C3A C4A . . 119.99(17) ?
C2A C3A H3AA . . 120.0 ?
C4A C3A H3AA . . 120.0 ?
C3A C4A C5A . . 120.04(18) ?
C3A C4A H4AA . . 120.0 ?
C5A C4A H4AA . . 120.0 ?
C6A C5A C4A . . 119.42(16) ?
C6A C5A H5AA . . 120.3 ?
C4A C5A H5AA . . 120.3 ?
C1A C6A C5A . . 120.71(15) ?
C1A C6A N1A . . 119.92(15) ?
C5A C6A N1A . . 119.00(14) ?
C8A C7A N1A . . 119.05(14) ?
C8A C7A C20A . . 125.95(14) ?
N1A C7A C20A . . 115.00(13) ?
C7A C8A C17A . . 127.13(14) ?
C7A C8A C9A . . 121.28(14) ?
C17A C8A C9A . . 111.50(13) ?
N2A C9A C8A . . 109.21(13) ?
N2A C9A C11A . . 111.38(13) ?
C8A C9A C11A . . 112.98(14) ?
N2A C9A H9AA . . 107.7 ?
C8A C9A H9AA . . 107.7 ?
C11A C9A H9AA . . 107.7 ?
N2A C10A N1A . . 116.49(14) ?
N2A C10A S1A . . 121.62(12) ?
N1A C10A S1A . . 121.87(12) ?
C12A C11A C16A . . 116.12(16) ?
C12A C11A C9A . . 122.20(14) ?
C16A C11A C9A . . 121.68(16) ?
F1A C12A C13A . . 117.73(19) ?
F1A C12A C11A . . 117.79(19) ?
C13A C12A C11A . . 123.27(16) ?
C13A C12A H12A . . 118.4 ?
C11A C12A H12A . . 118.4 ?
C14A C13A C12A . . 117.16(18) ?
C14A C13A H13A . . 121.4 ?
C12A C13A H13A . . 121.4 ?
F2A C14A C15A . . 118.70(16) ?
F2A C14A C13A . . 118.34(18) ?
C15A C14A C13A . . 122.95(17) ?
C14A C15A C16A . . 117.85(16) ?
C14A C15A H15A . . 121.1 ?
C16A C15A H15A . . 121.1 ?
F3A C16A C15A . . 117.58(17) ?
F3A C16A C11A . . 119.60(18) ?
C15A C16A C11A . . 122.65(18) ?
C15A C16A H16C . . 118.7 ?
C11A C16A H16C . . 118.7 ?
O2A C17A O1A . . 122.39(15) ?
O2A C17A C8A . . 121.07(15) ?
O1A C17A C8A . . 116.46(14) ?
O2A C17A O1E . . 126.1(5) ?
C8A C17A O1E . . 105.1(5) ?
C17A O1A C18A . . 115.92(14) ?
O1A C18A C19A . . 106.50(15) ?
O1A C18A H18A . . 110.4 ?
C19A C18A H18A . . 110.4 ?
O1A C18A H18B . . 110.4 ?
C19A C18A H18B . . 110.4 ?
H18A C18A H18B . . 108.6 ?
C18E O1E C17A . . 113.7(13) ?
C19E C18E O1E . . 108.7(14) ?
C19E C18E H18I . . 110.0 ?
O1E C18E H18I . . 110.0 ?
C19E C18E H18J . . 110.0 ?
O1E C18E H18J . . 110.0 ?
H18I C18E H18J . . 108.3 ?
C18E C19E H19M . . 109.5 ?
C18E C19E H19N . . 109.5 ?
H19M C19E H19N . . 109.5 ?
C18E C19E H19O . . 109.5 ?
H19M C19E H19O . . 109.5 ?
H19N C19E H19O . . 109.5 ?
C7A C20A H20A . . 109.5 ?
C7A C20A H20B . . 109.5 ?
H20A C20A H20B . . 109.5 ?
C7A C20A H20C . . 109.5 ?
H20A C20A H20C . . 109.5 ?
H20B C20A H20C . . 109.5 ?
C17B O1B C18B . . 115.51(13) ?
C10B N1B C7B . . 122.06(13) ?
C10B N1B C6B . . 118.97(13) ?
C7B N1B C6B . . 118.95(13) ?
C10B N2B C9B . . 126.02(14) ?
C10B N2B H1NB . . 117.6(13) ?
C9B N2B H1NB . . 115.0(13) ?
C6B C1B C2B . . 119.55(15) ?
C6B C1B H1BA . . 120.2 ?
C2B C1B H1BA . . 120.2 ?
C1B C2B C3B . . 119.92(17) ?
C1B C2B H2BA . . 120.0 ?
C3B C2B H2BA . . 120.0 ?
C4B C3B C2B . . 119.86(16) ?
C4B C3B H3BA . . 120.1 ?
C2B C3B H3BA . . 120.1 ?
C3B C4B C5B . . 120.47(16) ?
C3B C4B H4BA . . 119.8 ?
C5B C4B H4BA . . 119.8 ?
C6B C5B C4B . . 119.44(16) ?
C6B C5B H5BA . . 120.3 ?
C4B C5B H5BA . . 120.3 ?
C1B C6B C5B . . 120.76(15) ?
C1B C6B N1B . . 119.10(14) ?
C5B C6B N1B . . 119.97(15) ?
C8B C7B N1B . . 119.36(14) ?
C8B C7B C20B . . 125.95(14) ?
N1B C7B C20B . . 114.69(13) ?
C7B C8B C17B . . 127.42(15) ?
C7B C8B C9B . . 121.09(14) ?
C17B C8B C9B . . 111.44(13) ?
N2B C9B C8B . . 109.39(13) ?
N2B C9B C11B . . 110.81(13) ?
C8B C9B C11B . . 113.25(14) ?
N2B C9B H9BA . . 107.7 ?
C8B C9B H9BA . . 107.7 ?
C11B C9B H9BA . . 107.7 ?
N2B C10B N1B . . 116.59(14) ?
N2B C10B S1B . . 121.74(12) ?
N1B C10B S1B . . 121.64(12) ?
C12B C11B C16B . . 116.02(17) ?
C12B C11B C9B . . 122.21(15) ?
C16B C11B C9B . . 121.76(16) ?
F1B C12B C11B . . 116.75(19) ?
F1B C12B C13B . . 118.0(2) ?
C11B C12B C13B . . 123.32(18) ?
C11B C12B H12B . . 118.3 ?
C13B C12B H12B . . 118.3 ?
C14B C13B C12B . . 117.3(2) ?
C14B C13B H13B . . 121.3 ?
C12B C13B H13B . . 121.3 ?
F2B C14B C15B . . 118.68(18) ?
F2B C14B C13B . . 118.6(2) ?
C15B C14B C13B . . 122.72(18) ?
C14B C15B C16B . . 117.95(18) ?
C14B C15B H15B . . 121.0 ?
C16B C15B H15B . . 121.0 ?
F3B C16B C15B . . 117.85(18) ?
F3B C16B C11B . . 119.27(19) ?
C15B C16B C11B . . 122.7(2) ?
C15B C16B H16D . . 118.7 ?
C11B C16B H16D . . 118.7 ?
O2B C17B O1B . . 122.80(15) ?
O2B C17B C8B . . 120.63(15) ?
O1B C17B C8B . . 116.57(14) ?
O1B C18B C19B . . 107.26(14) ?
O1B C18B H18C . . 110.3 ?
C19B C18B H18C . . 110.3 ?
O1B C18B H18D . . 110.3 ?
C19B C18B H18D . . 110.3 ?
H18C C18B H18D . . 108.5 ?
C18B C19B H19D . . 109.5 ?
C18B C19B H19E . . 109.5 ?
H19D C19B H19E . . 109.5 ?
C18B C19B H19F . . 109.5 ?
H19D C19B H19F . . 109.5 ?
H19E C19B H19F . . 109.5 ?
C7B C20B H20D . . 109.5 ?
C7B C20B H20E . . 109.5 ?
H20D C20B H20E . . 109.5 ?
C7B C20B H20F . . 109.5 ?
H20D C20B H20F . . 109.5 ?
H20E C20B H20F . . 109.5 ?
C17C O1C C18C . . 116.06(15) ?
C10C N1C C7C . . 121.77(13) ?
C10C N1C C6C . . 119.11(13) ?
C7C N1C C6C . . 118.98(13) ?
C10C N2C C9C . . 126.50(14) ?
C10C N2C H1NC . . 117.6(13) ?
C9C N2C H1NC . . 113.5(13) ?
C6C C1C C2C . . 119.1(2) ?
C6C C1C H1CA . . 120.4 ?
C2C C1C H1CA . . 120.4 ?
C3C C2C C1C . . 120.9(2) ?
C3C C2C H2CA . . 119.5 ?
C1C C2C H2CA . . 119.5 ?
C2C C3C C4C . . 119.6(2) ?
C2C C3C H3CA . . 120.2 ?
C4C C3C H3CA . . 120.2 ?
C3C C4C C5C . . 120.6(3) ?
C3C C4C H4CA . . 119.7 ?
C5C C4C H4CA . . 119.7 ?
C6C C5C C4C . . 119.1(2) ?
C6C C5C H5CA . . 120.4 ?
C4C C5C H5CA . . 120.4 ?
C5C C6C C1C . . 120.58(18) ?
C5C C6C N1C . . 118.54(18) ?
C1C C6C N1C . . 120.80(16) ?
C8C C7C N1C . . 119.93(14) ?
C8C C7C C20C . . 125.62(15) ?
N1C C7C C20C . . 114.36(14) ?
C7C C8C C17C . . 125.96(14) ?
C7C C8C C9C . . 121.75(14) ?
C17C C8C C9C . . 112.28(14) ?
N2C C9C C8C . . 109.13(13) ?
N2C C9C C11C . . 111.92(12) ?
C8C C9C C11C . . 113.61(13) ?
N2C C9C H9CA . . 107.3 ?
C8C C9C H9CA . . 107.3 ?
C11C C9C H9CA . . 107.3 ?
N2C C10C N1C . . 116.46(14) ?
N2C C10C S1C . . 121.64(12) ?
N1C C10C S1C . . 121.79(12) ?
C12C C11C C16C . . 116.66(15) ?
C12C C11C C9C . . 122.63(14) ?
C16C C11C C9C . . 120.71(15) ?
F1C C12C C13C . . 117.59(15) ?
F1C C12C C11C . . 118.72(14) ?
C13C C12C C11C . . 123.68(16) ?
C14C C13C C12C . . 116.63(16) ?
C14C C13C H13C . . 121.7 ?
C12C C13C H13C . . 121.7 ?
F2C C14C C15C . . 119.22(16) ?
F2C C14C C13C . . 117.68(16) ?
C15C C14C C13C . . 123.10(16) ?
C14C C15C C16C . . 117.98(16) ?
C14C C15C H15C . . 121.0 ?
C16C C15C H15C . . 121.0 ?
O2C C17C O1C . . 123.25(16) ?
O2C C17C C8C . . 122.56(16) ?
O1C C17C C8C . . 114.09(15) ?
O1C C18C C19C . . 106.16(17) ?
O1C C18C H18E . . 110.5 ?
C19C C18C H18E . . 110.5 ?
O1C C18C H18F . . 110.5 ?
C19C C18C H18F . . 110.5 ?
H18E C18C H18F . . 108.7 ?
C18C C19C H19G . . 109.5 ?
C18C C19C H19H . . 109.5 ?
H19G C19C H19H . . 109.5 ?
C18C C19C H19I . . 109.5 ?
H19G C19C H19I . . 109.5 ?
H19H C19C H19I . . 109.5 ?
C7C C20C H20G . . 109.5 ?
C7C C20C H20H . . 109.5 ?
H20G C20C H20H . . 109.5 ?
C7C C20C H20I . . 109.5 ?
H20G C20C H20I . . 109.5 ?
H20H C20C H20I . . 109.5 ?
C17D O1D C18D . . 116.44(15) ?
C10D N1D C7D . . 122.12(13) ?
C10D N1D C6D . . 117.90(13) ?
C7D N1D C6D . . 119.59(13) ?
C10D N2D C9D . . 126.23(14) ?
C10D N2D H1ND . . 119.4(13) ?
C9D N2D H1ND . . 111.7(13) ?
C6D C1D C2D . . 119.13(19) ?
C6D C1D H1DA . . 120.4 ?
C2D C1D H1DA . . 120.4 ?
C3D C2D C1D . . 120.47(19) ?
C3D C2D H2DA . . 119.8 ?
C1D C2D H2DA . . 119.8 ?
C2D C3D C4D . . 119.87(19) ?
C2D C3D H3DA . . 120.1 ?
C4D C3D H3DA . . 120.1 ?
C3D C4D C5D . . 120.2(2) ?
C3D C4D H4DA . . 119.9 ?
C5D C4D H4DA . . 119.9 ?
C6D C5D C4D . . 119.50(19) ?
C6D C5D H5DA . . 120.3 ?
C4D C5D H5DA . . 120.3 ?
C5D C6D C1D . . 120.83(17) ?
C5D C6D N1D . . 117.91(15) ?
C1D C6D N1D . . 121.24(16) ?
C8D C7D N1D . . 119.46(14) ?
C8D C7D C20D . . 126.84(15) ?
N1D C7D C20D . . 113.58(14) ?
C7D C8D C17D . . 126.09(15) ?
C7D C8D C9D . . 121.85(14) ?
C17D C8D C9D . . 112.04(14) ?
N2D C9D C8D . . 109.30(13) ?
N2D C9D C11D . . 112.04(12) ?
C8D C9D C11D . . 113.85(13) ?
N2D C9D H9DA . . 107.1 ?
C8D C9D H9DA . . 107.1 ?
C11D C9D H9DA . . 107.1 ?
N2D C10D N1D . . 116.46(14) ?
N2D C10D S1D . . 122.06(12) ?
N1D C10D S1D . . 121.34(12) ?
C12D C11D C16D . . 116.66(15) ?
C12D C11D C9D . . 122.91(14) ?
C16D C11D C9D . . 120.42(14) ?
F1D C12D C13D . . 117.75(15) ?
F1D C12D C11D . . 118.55(14) ?
C13D C12D C11D . . 123.69(16) ?
C12D C13D C14D . . 116.90(17) ?
C12D C13D H13D . . 121.6 ?
C14D C13D H13D . . 121.6 ?
F2D C14D C15D . . 119.14(16) ?
F2D C14D C13D . . 117.89(17) ?
C15D C14D C13D . . 122.97(16) ?
C14D C15D C16D . . 117.94(16) ?
C14D C15D H15D . . 121.0 ?
C16D C15D H15D . . 121.0 ?
C11C C16C C15C . . 121.89(16) ?
C11C C16C H16A . . 119.1 ?
C15C C16C H16A . . 119.1 ?
O2D C17D O1D . . 123.09(16) ?
O2D C17D C8D . . 122.62(16) ?
O1D C17D C8D . . 114.16(15) ?
O1D C18D C19D . . 105.99(18) ?
O1D C18D H18G . . 110.5 ?
C19D C18D H18G . . 110.5 ?
O1D C18D H18H . . 110.5 ?
C19D C18D H18H . . 110.5 ?
H18G C18D H18H . . 108.7 ?
C18D C19D H19J . . 109.5 ?
C18D C19D H19K . . 109.5 ?
H19J C19D H19K . . 109.5 ?
C18D C19D H19L . . 109.5 ?
H19J C19D H19L . . 109.5 ?
H19K C19D H19L . . 109.5 ?
C7D C20D H20J . . 109.5 ?
C7D C20D H20K . . 109.5 ?
H20J C20D H20K . . 109.5 ?
C7D C20D H20L . . 109.5 ?
H20J C20D H20L . . 109.5 ?
H20K C20D H20L . . 109.5 ?
C15D C16D C11D . . 121.80(16) ?
C15D C16D H16B . . 119.1 ?
C11D C16D H16B . . 119.1 ?

loop_
_geom_bond_atom_site_label_1
_geom_bond_atom_site_label_2
_geom_bond_site_symmetry_2
_geom_bond_distance
_geom_bond_publ_flag
S1A C10A . 1.6844(16) ?
O2A C17A . 1.210(2) ?
F2A C14A . 1.358(2) ?
N1A C10A . 1.383(2) ?
N1A C7A . 1.4219(19) ?
N1A C6A . 1.4483(19) ?
N2A C10A . 1.329(2) ?
N2A C9A . 1.467(2) ?
N2A H1NA . 0.86(2) ?
C1A C6A . 1.380(2) ?
C1A C2A . 1.390(3) ?
C1A H1AA . 0.9300 ?
C2A C3A . 1.377(3) ?
C2A H2AA . 0.9300 ?
C3A C4A . 1.386(3) ?
C3A H3AA . 0.9300 ?
C4A C5A . 1.392(2) ?
C4A H4AA . 0.9300 ?
C5A C6A . 1.382(2) ?
C5A H5AA . 0.9300 ?
C7A C8A . 1.350(2) ?
C7A C20A . 1.507(2) ?
C8A C17A . 1.481(2) ?
C8A C9A . 1.509(2) ?
C9A C11A . 1.520(2) ?
C9A H9AA . 0.9800 ?
C11A C12A . 1.388(2) ?
C11A C16A . 1.390(2) ?
C12A F1A . 1.325(3) ?
C12A C13A . 1.385(3) ?
C12A H12A . 0.9300 ?
C13A C14A . 1.372(3) ?
C13A H13A . 0.9300 ?
C14A C15A . 1.367(3) ?
C15A C16A . 1.385(3) ?
C15A H15A . 0.9300 ?
C16A F3A . 1.310(2) ?
C16A H16C . 0.9300 ?
C17A O1A . 1.327(2) ?
C17A O1E . 1.523(15) ?
O1A C18A . 1.462(2) ?
C18A C19A . 1.503(3) ?
C18A H18A . 0.9700 ?
C18A H18B . 0.9700 ?
C19A H19A . 0.9600 ?
C19A H19B . 0.9600 ?
C19A H19C . 0.9600 ?
O1E C18E . 1.460(15) ?
C18E C19E . 1.474(17) ?
C18E H18I . 0.9700 ?
C18E H18J . 0.9700 ?
C19E H19M . 0.9600 ?
C19E H19N . 0.9600 ?
C19E H19O . 0.9600 ?
C20A H20A . 0.9600 ?
C20A H20B . 0.9600 ?
C20A H20C . 0.9600 ?
S1B C10B . 1.6834(16) ?
O1B C17B . 1.3350(19) ?
O1B C18B . 1.4639(19) ?
O2B C17B . 1.2123(19) ?
F2B C14B . 1.357(2) ?
N1B C10B . 1.384(2) ?
N1B C7B . 1.4237(19) ?
N1B C6B . 1.4481(19) ?
N2B C10B . 1.329(2) ?
N2B C9B . 1.467(2) ?
N2B H1NB . 0.87(2) ?
C1B C6B . 1.382(2) ?
C1B C2B . 1.389(2) ?
C1B H1BA . 0.9300 ?
C2B C3B . 1.391(3) ?
C2B H2BA . 0.9300 ?
C3B C4B . 1.381(3) ?
C3B H3BA . 0.9300 ?
C4B C5B . 1.384(2) ?
C4B H4BA . 0.9300 ?
C5B C6B . 1.384(2) ?
C5B H5BA . 0.9300 ?
C7B C8B . 1.349(2) ?
C7B C20B . 1.508(2) ?
C8B C17B . 1.482(2) ?
C8B C9B . 1.511(2) ?
C9B C11B . 1.519(2) ?
C9B H9BA . 0.9800 ?
C11B C12B . 1.383(3) ?
C11B C16B . 1.389(2) ?
C12B F1B . 1.311(3) ?
C12B C13B . 1.385(3) ?
C12B H12B . 0.9300 ?
C13B C14B . 1.372(3) ?
C13B H13B . 0.9300 ?
C14B C15B . 1.362(3) ?
C15B C16B . 1.387(3) ?
C15B H15B . 0.9300 ?
C16B F3B . 1.296(3) ?
C16B H16D . 0.9300 ?
C18B C19B . 1.500(2) ?
C18B H18C . 0.9700 ?
C18B H18D . 0.9700 ?
C19B H19D . 0.9600 ?
C19B H19E . 0.9600 ?
C19B H19F . 0.9600 ?
C20B H20D . 0.9600 ?
C20B H20E . 0.9600 ?
C20B H20F . 0.9600 ?
S1C C10C . 1.6786(16) ?
O1C C17C . 1.339(2) ?
O1C C18C . 1.458(2) ?
O2C C17C . 1.210(2) ?
F1C C12C . 1.3607(19) ?
F2C C14C . 1.3585(19) ?
N1C C10C . 1.381(2) ?
N1C C7C . 1.419(2) ?
N1C C6C . 1.450(2) ?
N2C C10C . 1.334(2) ?
N2C C9C . 1.462(2) ?
N2C H1NC . 0.90(2) ?
C1C C6C . 1.380(3) ?
C1C C2C . 1.392(3) ?
C1C H1CA . 0.9300 ?
C2C C3C . 1.361(4) ?
C2C H2CA . 0.9300 ?
C3C C4C . 1.373(4) ?
C3C H3CA . 0.9300 ?
C4C C5C . 1.396(3) ?
C4C H4CA . 0.9300 ?
C5C C6C . 1.374(3) ?
C5C H5CA . 0.9300 ?
C7C C8C . 1.347(2) ?
C7C C20C . 1.506(2) ?
C8C C17C . 1.478(2) ?
C8C C9C . 1.513(2) ?
C9C C11C . 1.520(2) ?
C9C H9CA . 0.9800 ?
C11C C12C . 1.388(2) ?
C11C C16C . 1.391(2) ?
C12C C13C . 1.382(2) ?
C13C C14C . 1.381(3) ?
C13C H13C . 0.9300 ?
C14C C15C . 1.370(3) ?
C15C C16C . 1.394(2) ?
C15C H15C . 0.9300 ?
C18C C19C . 1.504(3) ?
C18C H18E . 0.9700 ?
C18C H18F . 0.9700 ?
C19C H19G . 0.9600 ?
C19C H19H . 0.9600 ?
C19C H19I . 0.9600 ?
C20C H20G . 0.9600 ?
C20C H20H . 0.9600 ?
C20C H20I . 0.9600 ?
S1D C10D . 1.6777(16) ?
O1D C17D . 1.339(2) ?
O1D C18D . 1.454(2) ?
O2D C17D . 1.207(2) ?
F2D C14D . 1.3575(19) ?
F1D C12D . 1.3639(19) ?
N1D C10D . 1.3824(19) ?
N1D C7D . 1.419(2) ?
N1D C6D . 1.451(2) ?
N2D C10D . 1.332(2) ?
N2D C9D . 1.462(2) ?
N2D H1ND . 0.87(2) ?
C1D C6D . 1.377(2) ?
C1D C2D . 1.395(3) ?
C1D H1DA . 0.9300 ?
C2D C3D . 1.373(3) ?
C2D H2DA . 0.9300 ?
C3D C4D . 1.377(3) ?
C3D H3DA . 0.9300 ?
C4D C5D . 1.392(3) ?
C4D H4DA . 0.9300 ?
C5D C6D . 1.375(3) ?
C5D H5DA . 0.9300 ?
C7D C8D . 1.349(2) ?
C7D C20D . 1.502(2) ?
C8D C17D . 1.482(2) ?
C8D C9D . 1.509(2) ?
C9D C11D . 1.523(2) ?
C9D H9DA . 0.9800 ?
C11D C12D . 1.388(2) ?
C11D C16D . 1.394(2) ?
C12D C13D . 1.376(2) ?
C13D C14D . 1.380(3) ?
C13D H13D . 0.9300 ?
C14D C15D . 1.374(3) ?
C15D C16D . 1.393(2) ?
C15D H15D . 0.9300 ?
C16C H16A . 0.9300 ?
C18D C19D . 1.497(3) ?
C18D H18G . 0.9700 ?
C18D H18H . 0.9700 ?
C19D H19J . 0.9600 ?
C19D H19K . 0.9600 ?
C19D H19L . 0.9600 ?
C20D H20J . 0.9600 ?
C20D H20K . 0.9600 ?
C20D H20L . 0.9600 ?
C16D H16B . 0.9300 ?

loop_
_geom_hbond_atom_site_label_D
_geom_hbond_atom_site_label_H
_geom_hbond_atom_site_label_A
_geom_hbond_site_symmetry_A
_geom_hbond_distance_DH
_geom_hbond_distance_HA
_geom_hbond_distance_DA
_geom_hbond_angle_DHA
N2A H1NA S1B . 0.86(2) 2.63(2) 3.4521(15) 161.1(19)
N2B H1NB S1A . 0.87(2) 2.624(19) 3.4632(15) 163.1(18)
N2C H1NC S1C 2_776 0.90(2) 2.41(2) 3.2686(15) 160.0(17)
N2D H1ND S1D 2_667 0.87(2) 2.42(2) 3.2537(15) 159.7(17)
C9B H9BA O2C 2_766 0.98 2.50 3.199(2) 128
C16C H16A O2A 2_776 0.93 2.46 3.143(2) 130
C16D H16B O2B 2_656 0.93 2.47 3.146(2) 130
C18A H18B O2B 1_565 0.97 2.52 3.446(3) 159
C18B H18C O2A 1_545 0.97 2.50 3.427(2) 160

loop_
_geom_torsion_atom_site_label_1
_geom_torsion_atom_site_label_2
_geom_torsion_atom_site_label_3
_geom_torsion_atom_site_label_4
_geom_torsion_site_symmetry_1
_geom_torsion_site_symmetry_2
_geom_torsion_site_symmetry_3
_geom_torsion_site_symmetry_4
_geom_torsion
_geom_torsion_publ_flag
C6A C1A C2A C3A . . . . 0.8(3) ?
C1A C2A C3A C4A . . . . -0.2(3) ?
C2A C3A C4A C5A . . . . 0.0(3) ?
C3A C4A C5A C6A . . . . -0.4(3) ?
C2A C1A C6A C5A . . . . -1.2(3) ?
C2A C1A C6A N1A . . . . 171.70(16) ?
C4A C5A C6A C1A . . . . 1.0(2) ?
C4A C5A C6A N1A . . . . -171.93(15) ?
C10A N1A C6A C1A . . . . 87.56(19) ?
C7A N1A C6A C1A . . . . -90.26(19) ?
C10A N1A C6A C5A . . . . -99.42(18) ?
C7A N1A C6A C5A . . . . 82.75(19) ?
C10A N1A C7A C8A . . . . 14.0(2) ?
C6A N1A C7A C8A . . . . -168.28(15) ?
C10A N1A C7A C20A . . . . -165.36(15) ?
C6A N1A C7A C20A . . . . 12.4(2) ?
N1A C7A C8A C17A . . . . 178.96(15) ?
C20A C7A C8A C17A . . . . -1.8(3) ?
N1A C7A C8A C9A . . . . 2.6(2) ?
C20A C7A C8A C9A . . . . -178.18(16) ?
C10A N2A C9A C8A . . . . 26.3(2) ?
C10A N2A C9A C11A . . . . -99.17(18) ?
C7A C8A C9A N2A . . . . -20.1(2) ?
C17A C8A C9A N2A . . . . 163.02(14) ?
C7A C8A C9A C11A . . . . 104.46(18) ?
C17A C8A C9A C11A . . . . -72.43(17) ?
C9A N2A C10A N1A . . . . -12.7(2) ?
C9A N2A C10A S1A . . . . 168.72(13) ?
C7A N1A C10A N2A . . . . -9.3(2) ?
C6A N1A C10A N2A . . . . 172.99(14) ?
C7A N1A C10A S1A . . . . 169.28(12) ?
C6A N1A C10A S1A . . . . -8.5(2) ?
N2A C9A C11A C12A . . . . 73.41(19) ?
C8A C9A C11A C12A . . . . -49.9(2) ?
N2A C9A C11A C16A . . . . -106.84(17) ?
C8A C9A C11A C16A . . . . 129.81(16) ?
C16A C11A C12A F1A . . . . 166.80(19) ?
C9A C11A C12A F1A . . . . -13.4(3) ?
C16A C11A C12A C13A . . . . -0.3(3) ?
C9A C11A C12A C13A . . . . 179.47(16) ?
F1A C12A C13A C14A . . . . -166.5(2) ?
C11A C12A C13A C14A . . . . 0.6(3) ?
C12A C13A C14A F2A . . . . 179.39(16) ?
C12A C13A C14A C15A . . . . -0.3(3) ?
F2A C14A C15A C16A . . . . -179.91(15) ?
C13A C14A C15A C16A . . . . -0.2(3) ?
C14A C15A C16A F3A . . . . 175.75(17) ?
C14A C15A C16A C11A . . . . 0.5(3) ?
C12A C11A C16A F3A . . . . -175.39(17) ?
C9A C11A C16A F3A . . . . 4.8(2) ?
C12A C11A C16A C15A . . . . -0.3(2) ?
C9A C11A C16A C15A . . . . 179.97(15) ?
C7A C8A C17A O2A . . . . -173.23(17) ?
C9A C8A C17A O2A . . . . 3.4(2) ?
C7A C8A C17A O1A . . . . 3.7(3) ?
C9A C8A C17A O1A . . . . -179.66(16) ?
C7A C8A C17A O1E . . . . 35.7(7) ?
C9A C8A C17A O1E . . . . -147.7(7) ?
O2A C17A O1A C18A . . . . 0.4(3) ?
C8A C17A O1A C18A . . . . -176.45(16) ?
O1E C17A O1A C18A . . . . 108.0(9) ?
C17A O1A C18A C19A . . . . -176.8(2) ?
O2A C17A O1E C18E . . . . 34.5(16) ?
O1A C17A O1E C18E . . . . -60.2(12) ?
C8A C17A O1E C18E . . . . -176.3(11) ?
C17A O1E C18E C19E . . . . 85(2) ?
C6B C1B C2B C3B . . . . -0.1(2) ?
C1B C2B C3B C4B . . . . 0.0(3) ?
C2B C3B C4B C5B . . . . 0.3(3) ?
C3B C4B C5B C6B . . . . -0.5(3) ?
C2B C1B C6B C5B . . . . -0.1(2) ?
C2B C1B C6B N1B . . . . 175.12(14) ?
C4B C5B C6B C1B . . . . 0.4(2) ?
C4B C5B C6B N1B . . . . -174.76(15) ?
C10B N1B C6B C1B . . . . 92.31(18) ?
C7B N1B C6B C1B . . . . -88.92(18) ?
C10B N1B C6B C5B . . . . -92.45(18) ?
C7B N1B C6B C5B . . . . 86.31(19) ?
C10B N1B C7B C8B . . . . -12.3(2) ?
C6B N1B C7B C8B . . . . 168.95(15) ?
C10B N1B C7B C20B . . . . 167.73(15) ?
C6B N1B C7B C20B . . . . -11.0(2) ?
N1B C7B C8B C17B . . . . -179.67(15) ?
C20B C7B C8B C17B . . . . 0.3(3) ?
N1B C7B C8B C9B . . . . -2.7(2) ?
C20B C7B C8B C9B . . . . 177.27(15) ?
C10B N2B C9B C8B . . . . -26.8(2) ?
C10B N2B C9B C11B . . . . 98.75(19) ?
C7B C8B C9B N2B . . . . 19.7(2) ?
C17B C8B C9B N2B . . . . -162.91(13) ?
C7B C8B C9B C11B . . . . -104.48(18) ?
C17B C8B C9B C11B . . . . 72.96(17) ?
C9B N2B C10B N1B . . . . 14.6(2) ?
C9B N2B C10B S1B . . . . -167.28(13) ?
C7B N1B C10B N2B . . . . 6.8(2) ?
C6B N1B C10B N2B . . . . -174.44(14) ?
C7B N1B C10B S1B . . . . -171.33(12) ?
C6B N1B C10B S1B . . . . 7.4(2) ?
N2B C9B C11B C12B . . . . -74.1(2) ?
C8B C9B C11B C12B . . . . 49.3(2) ?
N2B C9B C11B C16B . . . . 105.33(17) ?
C8B C9B C11B C16B . . . . -131.32(16) ?
C16B C11B C12B F1B . . . . -163.7(2) ?
C9B C11B C12B F1B . . . . 15.8(3) ?
C16B C11B C12B C13B . . . . 0.4(3) ?
C9B C11B C12B C13B . . . . 179.81(17) ?
F1B C12B C13B C14B . . . . 163.0(2) ?
C11B C12B C13B C14B . . . . -0.8(3) ?
C12B C13B C14B F2B . . . . -178.93(17) ?
C12B C13B C14B C15B . . . . 0.6(3) ?
F2B C14B C15B C16B . . . . 179.56(16) ?
C13B C14B C15B C16B . . . . 0.0(3) ?
C14B C15B C16B F3B . . . . -175.16(18) ?
C14B C15B C16B C11B . . . . -0.5(3) ?
C12B C11B C16B F3B . . . . 174.88(18) ?
C9B C11B C16B F3B . . . . -4.6(3) ?
C12B C11B C16B C15B . . . . 0.3(3) ?
C9B C11B C16B C15B . . . . -179.13(16) ?
C18B O1B C17B O2B . . . . -3.0(2) ?
C18B O1B C17B C8B . . . . 177.07(14) ?
C7B C8B C17B O2B . . . . 170.72(17) ?
C9B C8B C17B O2B . . . . -6.5(2) ?
C7B C8B C17B O1B . . . . -9.4(3) ?
C9B C8B C17B O1B . . . . 173.40(14) ?
C17B O1B C18B C19B . . . . 178.89(15) ?
C6C C1C C2C C3C . . . . -2.2(3) ?
C1C C2C C3C C4C . . . . 1.0(3) ?
C2C C3C C4C C5C . . . . 1.2(4) ?
C3C C4C C5C C6C . . . . -2.2(4) ?
C4C C5C C6C C1C . . . . 1.0(3) ?
C4C C5C C6C N1C . . . . -175.91(19) ?
C2C C1C C6C C5C . . . . 1.1(3) ?
C2C C1C C6C N1C . . . . 177.95(15) ?
C10C N1C C6C C5C . . . . -107.12(19) ?
C7C N1C C6C C5C . . . . 68.7(2) ?
C10C N1C C6C C1C . . . . 76.0(2) ?
C7C N1C C6C C1C . . . . -108.22(18) ?
C10C N1C C7C C8C . . . . 9.8(2) ?
C6C N1C C7C C8C . . . . -165.86(15) ?
C10C N1C C7C C20C . . . . -166.89(15) ?
C6C N1C C7C C20C . . . . 17.4(2) ?
N1C C7C C8C C17C . . . . 178.20(15) ?
C20C C7C C8C C17C . . . . -5.5(3) ?
N1C C7C C8C C9C . . . . -3.3(2) ?
C20C C7C C8C C9C . . . . 173.04(15) ?
C10C N2C C9C C8C . . . . 25.2(2) ?
C10C N2C C9C C11C . . . . -101.43(17) ?
C7C C8C C9C N2C . . . . -12.0(2) ?
C17C C8C C9C N2C . . . . 166.75(13) ?
C7C C8C C9C C11C . . . . 113.68(17) ?
C17C C8C C9C C11C . . . . -67.59(18) ?
C9C N2C C10C N1C . . . . -20.7(2) ?
C9C N2C C10C S1C . . . . 163.05(12) ?
C7C N1C C10C N2C . . . . 1.4(2) ?
C6C N1C C10C N2C . . . . 177.09(14) ?
C7C N1C C10C S1C . . . . 177.69(12) ?
C6C N1C C10C S1C . . . . -6.6(2) ?
N2C C9C C11C C12C . . . . 54.2(2) ?
C8C C9C C11C C12C . . . . -70.00(19) ?
N2C C9C C11C C16C . . . . -125.58(16) ?
C8C C9C C11C C16C . . . . 110.26(17) ?
C16C C11C C12C F1C . . . . -179.65(14) ?
C9C C11C C12C F1C . . . . 0.6(2) ?
C16C C11C C12C C13C . . . . 0.6(2) ?
C9C C11C C12C C13C . . . . -179.18(15) ?
F1C C12C C13C C14C . . . . 177.93(14) ?
C11C C12C C13C C14C . . . . -2.3(3) ?
C12C C13C C14C F2C . . . . -177.77(14) ?
C12C C13C C14C C15C . . . . 2.3(3) ?
F2C C14C C15C C16C . . . . 179.43(14) ?
C13C C14C C15C C16C . . . . -0.7(3) ?
C18C O1C C17C O2C . . . . -2.7(2) ?
C18C O1C C17C C8C . . . . -179.13(14) ?
C7C C8C C17C O2C . . . . 158.63(17) ?
C9C C8C C17C O2C . . . . -20.0(2) ?
C7C C8C C17C O1C . . . . -24.9(2) ?
C9C C8C C17C O1C . . . . 156.40(14) ?
C17C O1C C18C C19C . . . . -168.78(15) ?
C6D C1D C2D C3D . . . . -0.4(3) ?
C1D C2D C3D C4D . . . . -1.7(3) ?
C2D C3D C4D C5D . . . . 2.6(3) ?
C3D C4D C5D C6D . . . . -1.4(3) ?
C4D C5D C6D C1D . . . . -0.7(3) ?
C4D C5D C6D N1D . . . . -179.23(16) ?
C2D C1D C6D C5D . . . . 1.5(3) ?
C2D C1D C6D N1D . . . . -179.93(15) ?
C10D N1D C6D C5D . . . . 90.06(19) ?
C7D N1D C6D C5D . . . . -82.95(19) ?
C10D N1D C6D C1D . . . . -88.51(19) ?
C7D N1D C6D C1D . . . . 98.48(19) ?
C10D N1D C7D C8D . . . . -9.7(2) ?
C6D N1D C7D C8D . . . . 162.99(15) ?
C10D N1D C7D C20D . . . . 166.60(15) ?
C6D N1D C7D C20D . . . . -20.7(2) ?
N1D C7D C8D C17D . . . . 179.80(15) ?
C20D C7D C8D C17D . . . . 4.0(3) ?
N1D C7D C8D C9D . . . . 1.9(2) ?
C20D C7D C8D C9D . . . . -173.87(16) ?
C10D N2D C9D C8D . . . . -25.7(2) ?
C10D N2D C9D C11D . . . . 101.43(18) ?
C7D C8D C9D N2D . . . . 13.5(2) ?
C17D C8D C9D N2D . . . . -164.67(13) ?
C7D C8D C9D C11D . . . . -112.62(18) ?
C17D C8D C9D C11D . . . . 69.20(18) ?
C9D N2D C10D N1D . . . . 20.1(2) ?
C9D N2D C10D S1D . . . . -164.18(12) ?
C7D N1D C10D N2D . . . . -0.6(2) ?
C6D N1D C10D N2D . . . . -173.40(14) ?
C7D N1D C10D S1D . . . . -176.36(12) ?
C6D N1D C10D S1D . . . . 10.8(2) ?
N2D C9D C11D C12D . . . . -53.4(2) ?
C8D C9D C11D C12D . . . . 71.2(2) ?
N2D C9D C11D C16D . . . . 125.69(15) ?
C8D C9D C11D C16D . . . . -109.64(17) ?
C16D C11D C12D F1D . . . . 179.49(14) ?
C9D C11D C12D F1D . . . . -1.4(2) ?
C16D C11D C12D C13D . . . . -1.5(2) ?
C9D C11D C12D C13D . . . . 177.69(15) ?
F1D C12D C13D C14D . . . . -178.42(15) ?
C11D C12D C13D C14D . . . . 2.5(3) ?
C12D C13D C14D F2D . . . . 177.85(15) ?
C12D C13D C14D C15D . . . . -1.8(3) ?
F2D C14D C15D C16D . . . . -179.53(15) ?
C13D C14D C15D C16D . . . . 0.1(3) ?
C12C C11C C16C C15C . . . . 1.2(2) ?
C9C C11C C16C C15C . . . . -179.01(14) ?
C14C C15C C16C C11C . . . . -1.2(2) ?
C18D O1D C17D O2D . . . . 4.0(2) ?
C18D O1D C17D C8D . . . . -179.82(14) ?
C7D C8D C17D O2D . . . . -157.11(18) ?
C9D C8D C17D O2D . . . . 21.0(2) ?
C7D C8D C17D O1D . . . . 26.7(2) ?
C9D C8D C17D O1D . . . . -155.20(14) ?
C17D O1D C18D C19D . . . . 167.69(16) ?
C14D C15D C16D C11D . . . . 1.0(2) ?
C12D C11D C16D C15D . . . . -0.4(2) ?
C9D C11D C16D C15D . . . . -179.55(15) ?
